data_4106138
loop_
_publ_author_name
'Graham E. Dobereiner'
'Ainara Nova'
'Nathan D. Schley'
'Nilay Hazari'
'Scott J. Miller'
'Odile Eisenstein'
'Robert H. Crabtree'

_publ_contact_author_address
;    Department of Chemistry
     Yale University
     225 Prospect St
     PO Box 208107
     New Haven, CT 06520-8107
     USA
;
_publ_contact_author_email robert.crabtree@yale.edu
_publ_contact_author_fax '+203 432 6144'
_publ_contact_author_name 'Dr. Robert H Crabtree'
_publ_contact_author_phone '+203 432 3925'
_publ_section_title
;
 Iridium-Catalyzed Hydrogenation of N-Heterocyclic Compounds under Mild
 Conditions by an Outer-Sphere Pathway
;
_journal_name_full 'Journal of the American Chemical Society'
_journal_page_first 7547
_journal_page_last 7562
_journal_paper_doi 10.1021/ja2014983
_journal_volume 133
_journal_year 2011
_chemical_formula_moiety 'C18 H24.50 I Ir N2 O0.25 '
_chemical_formula_sum 'C18 H24.5 I Ir N2 O0.25'
_chemical_formula_weight 592.03
_space_group_IT_number 148
_symmetry_cell_setting trigonal
_symmetry_Int_Tables_number 148
_symmetry_space_group_name_Hall '-R 3'
_symmetry_space_group_name_H-M 'R -3 :H'
_cell_angle_alpha 90.0000
_cell_angle_beta 90.0000
_cell_angle_gamma 120.0000
_cell_formula_units_Z 18
_cell_length_a 36.914(3)
_cell_length_b 36.914(3)
_cell_length_c 7.7817(6)
_cell_measurement_reflns_used 16609
_cell_measurement_temperature 223.1
_cell_measurement_theta_max 25.7
_cell_measurement_theta_min 3.1
_cell_volume 9183.1(13)
_computing_cell_refinement PROCESS-AUTO
_computing_data_collection PROCESS-AUTO
_computing_data_reduction CrystalStructure
_computing_publication_material 'CrystalStructure 3.8'
_computing_structure_refinement SHELXL
_diffrn_ambient_temperature 223
_diffrn_detector_area_resol_mean 6.85
_diffrn_measured_fraction_theta_full 0.994
_diffrn_measured_fraction_theta_max 0.994
_diffrn_measurement_device_type 'Rigaku SCXmini'
_diffrn_measurement_method \w
_diffrn_radiation_type 'Mo K\a'
_diffrn_radiation_wavelength 0.71075
_diffrn_reflns_av_R_equivalents 0.038
_diffrn_reflns_limit_h_max 44
_diffrn_reflns_limit_h_min -44
_diffrn_reflns_limit_k_max 44
_diffrn_reflns_limit_k_min -44
_diffrn_reflns_limit_l_max 9
_diffrn_reflns_limit_l_min -9
_diffrn_reflns_number 18571
_diffrn_reflns_theta_full 25.68
_diffrn_reflns_theta_max 25.68
_exptl_absorpt_coefficient_mu 8.075
_exptl_absorpt_correction_T_max 0.668
_exptl_absorpt_correction_T_min 0.420
_exptl_absorpt_correction_type multi-scan
_exptl_absorpt_process_details 'Jacobson, R. (1998) Private communication'
_exptl_crystal_colour Yellow
_exptl_crystal_density_diffrn 1.927
_exptl_crystal_description Platelet
_exptl_crystal_F_000 5013.00
_exptl_crystal_size_max 0.30
_exptl_crystal_size_mid 0.06
_exptl_crystal_size_min 0.05
_platon_squeeze_details
;
;
_refine_diff_density_max 0.72
_refine_diff_density_min -0.49
_refine_ls_extinction_method none
_refine_ls_goodness_of_fit_ref 1.065
_refine_ls_hydrogen_treatment refall
_refine_ls_number_parameters 191
_refine_ls_number_reflns 3858
_refine_ls_R_factor_gt 0.0290
_refine_ls_shift/su_max 0.0040
_refine_ls_structure_factor_coef Fsqd
_refine_ls_weighting_details 'w = 1/[\s^2^(Fo^2^)+(0.0238P)^2^+15.9125P] where P=(Fo^2^+2Fc^2^)/3'
_refine_ls_weighting_scheme calc
_refine_ls_wR_factor_ref 0.0545
_reflns_number_gt 3304
_reflns_number_total 3858
_reflns_threshold_expression F^2^>2.0\s(F^2^)
_cod_data_source_file ja2014983_si_001_3.cif
_cod_data_source_block (cod)IrI(Me2Benzimid)
_cod_original_cell_volume 9183.3(13)
_cod_original_sg_symbol_H-M 'R -3:H'
_cod_original_formula_sum 'C18 H24.50 I Ir N2 O0.25 '
_cod_database_code 4106138

loop_
_symmetry_equiv_pos_site_id
_symmetry_equiv_pos_as_xyz
1 +X,+Y,+Z
2 -Y,+X-Y,+Z
3 -X+Y,-X,+Z
4 -X,-Y,-Z
5 +Y,-X+Y,-Z
6 +X-Y,+X,-Z
7 2/3+X,1/3+Y,1/3+Z
8 2/3-Y,1/3+X-Y,1/3+Z
9 2/3-X+Y,1/3-X,1/3+Z
10 2/3-X,1/3-Y,1/3-Z
11 2/3+Y,1/3-X+Y,1/3-Z
12 2/3+X-Y,1/3+X,1/3-Z
13 1/3+X,2/3+Y,2/3+Z
14 1/3-Y,2/3+X-Y,2/3+Z
15 1/3-X+Y,2/3-X,2/3+Z
16 1/3-X,2/3-Y,2/3-Z
17 1/3+Y,2/3-X+Y,2/3-Z
18 1/3+X-Y,2/3+X,2/3-Z

loop_
_atom_site_label
_atom_site_type_symbol
_atom_site_fract_x
_atom_site_fract_y
_atom_site_fract_z
_atom_site_U_iso_or_equiv
_atom_site_adp_type
_atom_site_occupancy
_atom_site_symmetry_multiplicity
_atom_site_calc_flag
_atom_site_refinement_flags
Ir(1) Ir 0.593299(6) 0.546565(6) 0.68259(2) 0.03176(6) Uani 1.00 1 d .
I(1) I 0.655197(10) 0.534195(11) 0.78117(5) 0.04728(10) Uani 1.00 1 d .
N(1) N 0.58650(12) 0.49265(12) 0.3772(4) 0.0358(9) Uani 1.00 1 d .
N(2) N 0.54965(11) 0.45410(11) 0.5908(4) 0.0332(8) Uani 1.00 1 d .
C(1) C 0.57387(14) 0.49445(15) 0.5402(5) 0.0335(10) Uani 1.00 1 d .
C(2) C 0.61420(18) 0.52895(16) 0.2757(7) 0.0526(14) Uani 1.00 1 d .
C(3) C 0.53020(17) 0.44103(16) 0.7591(6) 0.0494(13) Uani 1.00 1 d .
C(4) C 0.57166(15) 0.45124(15) 0.3274(5) 0.0365(11) Uani 1.00 1 d .
C(5) C 0.54792(15) 0.42684(15) 0.4639(6) 0.0376(11) Uani 1.00 1 d .
C(6) C 0.52850(18) 0.38373(16) 0.4554(7) 0.0552(14) Uani 1.00 1 d .
C(7) C 0.5345(2) 0.36673(18) 0.3073(9) 0.0695(18) Uani 1.00 1 d .
C(8) C 0.5582(2) 0.3914(2) 0.1742(8) 0.0662(17) Uani 1.00 1 d .
C(9) C 0.57788(17) 0.43446(18) 0.1804(6) 0.0499(13) Uani 1.00 1 d .
C(10) C 0.60430(17) 0.58808(16) 0.9015(6) 0.0441(12) Uani 1.00 1 d .
C(11) C 0.56264(18) 0.57975(19) 0.9712(7) 0.0576(15) Uani 1.00 1 d .
C(12) C 0.52835(19) 0.5650(2) 0.8373(8) 0.0715(18) Uani 1.00 1 d .
C(13) C 0.53473(15) 0.54405(17) 0.6827(7) 0.0477(13) Uani 1.00 1 d .
C(14) C 0.55776(16) 0.56617(17) 0.5367(7) 0.0477(13) Uani 1.00 1 d .
C(15) C 0.5798(2) 0.6128(2) 0.5128(8) 0.0684(17) Uani 1.00 1 d .
C(16) C 0.6089(2) 0.63703(18) 0.6579(8) 0.0640(16) Uani 1.00 1 d .
C(17) C 0.62460(16) 0.61275(15) 0.7594(7) 0.0438(12) Uani 1.00 1 d .
H(10) H 0.6235 0.5874 0.9895 0.054 Uiso 1.00 1 c R
H(3A) H 0.4999 0.4237 0.7433 0.059 Uiso 1.00 1 c R
H(3B) H 0.5405 0.4248 0.8157 0.059 Uiso 1.00 1 c R
H(3C) H 0.5361 0.4653 0.8266 0.059 Uiso 1.00 1 c R
H(9) H 0.5946 0.4513 0.0892 0.059 Uiso 1.00 1 c R
H(8) H 0.5609 0.3788 0.0737 0.079 Uiso 1.00 1 c R
H(7) H 0.5215 0.3375 0.2989 0.084 Uiso 1.00 1 c R
H(6) H 0.5121 0.3667 0.5461 0.066 Uiso 1.00 1 c R
H(2A) H 0.6184 0.5540 0.3320 0.065 Uiso 1.00 1 c R
H(2B) H 0.6408 0.5300 0.2599 0.065 Uiso 1.00 1 c R
H(2C) H 0.6016 0.5268 0.1626 0.065 Uiso 1.00 1 c R
H(13) H 0.5105 0.5158 0.6569 0.059 Uiso 1.00 1 c R
H(14) H 0.5471 0.5504 0.4287 0.058 Uiso 1.00 1 c R
H(15A) H 0.5964 0.6197 0.4054 0.081 Uiso 1.00 1 c R
H(15B) H 0.5592 0.6215 0.4984 0.081 Uiso 1.00 1 c R
H(16A) H 0.5939 0.6457 0.7368 0.078 Uiso 1.00 1 c R
H(16B) H 0.6329 0.6622 0.6122 0.078 Uiso 1.00 1 c R
H(17) H 0.6555 0.6265 0.7638 0.054 Uiso 1.00 1 c R
H(11A) H 0.5537 0.5578 1.0612 0.069 Uiso 1.00 1 c R
H(11B) H 0.5662 0.6049 1.0264 0.069 Uiso 1.00 1 c R
H(12A) H 0.5268 0.5894 0.7980 0.084 Uiso 1.00 1 c R
H(12B) H 0.5016 0.5456 0.8913 0.084 Uiso 1.00 1 c R

loop_
_atom_site_aniso_label
_atom_site_aniso_U_11
_atom_site_aniso_U_22
_atom_site_aniso_U_33
_atom_site_aniso_U_12
_atom_site_aniso_U_13
_atom_site_aniso_U_23
Ir(1) 0.02975(11) 0.03115(11) 0.03321(11) 0.01435(9) -0.00061(8) -0.00165(8)
I(1) 0.0406(2) 0.0581(2) 0.0504(2) 0.03017(18) -0.00479(16) -0.00213(17)
N(1) 0.038(2) 0.032(2) 0.034(2) 0.0157(18) 0.0039(18) 0.0030(18)
N(2) 0.033(2) 0.029(2) 0.032(2) 0.0119(17) 0.0051(17) 0.0008(17)
C(1) 0.030(2) 0.039(2) 0.033(2) 0.018(2) -0.004(2) -0.004(2)
C(2) 0.058(3) 0.043(3) 0.049(3) 0.019(2) 0.015(2) 0.011(2)
C(3) 0.057(3) 0.045(3) 0.036(2) 0.017(2) 0.009(2) 0.004(2)
C(4) 0.037(2) 0.037(2) 0.034(2) 0.017(2) -0.004(2) -0.004(2)
C(5) 0.036(2) 0.036(2) 0.037(2) 0.016(2) -0.005(2) -0.007(2)
C(6) 0.056(3) 0.033(2) 0.063(3) 0.013(2) 0.006(2) -0.006(2)
C(7) 0.077(4) 0.039(3) 0.080(4) 0.020(3) 0.009(3) -0.015(3)
C(8) 0.075(4) 0.058(4) 0.060(3) 0.029(3) 0.002(3) -0.024(3)
C(9) 0.050(3) 0.056(3) 0.039(3) 0.023(2) 0.005(2) -0.005(2)
C(10) 0.051(3) 0.043(3) 0.040(2) 0.025(2) -0.010(2) -0.016(2)
C(11) 0.055(3) 0.068(3) 0.053(3) 0.032(3) 0.003(2) -0.009(3)
C(12) 0.054(3) 0.096(5) 0.075(4) 0.046(3) 0.006(3) -0.011(3)
C(13) 0.033(2) 0.059(3) 0.056(3) 0.027(2) -0.007(2) -0.009(2)
C(14) 0.043(3) 0.055(3) 0.050(3) 0.029(2) -0.014(2) -0.001(2)
C(15) 0.077(4) 0.063(4) 0.075(4) 0.043(3) -0.017(3) 0.004(3)
C(16) 0.076(4) 0.042(3) 0.073(4) 0.029(3) -0.005(3) 0.006(3)
C(17) 0.043(2) 0.030(2) 0.053(3) 0.014(2) -0.010(2) -0.007(2)

loop_
_atom_type_symbol
_atom_type_description
_atom_type_scat_dispersion_real
_atom_type_scat_dispersion_imag
_atom_type_scat_source
Ir Ir -1.444 7.990
;
International Tables for Crystallography
(1992, Vol. C, Tables 4.2.6.8 and 6.1.1.4)
;
N N 0.006 0.003
;
International Tables for Crystallography
(1992, Vol. C, Tables 4.2.6.8 and 6.1.1.4)
;
H H 0.000 0.000
;
International Tables for Crystallography
(1992, Vol. C, Table 6.1.1.4)
;
I I -0.474 1.812
;
International Tables for Crystallography
(1992, Vol. C, Tables 4.2.6.8 and 6.1.1.4)
;
O O 0.011 0.006
;
International Tables for Crystallography
(1992, Vol. C, Tables 4.2.6.8 and 6.1.1.4)
;
C C 0.003 0.002
;
International Tables for Crystallography
(1992, Vol. C, Tables 4.2.6.8 and 6.1.1.4)
;

loop_
_geom_angle_atom_site_label_1
_geom_angle_atom_site_label_2
_geom_angle_atom_site_label_3
_geom_angle
_geom_angle_publ_flag
I(1) Ir(1) C(1) 85.46(16) yes
I(1) Ir(1) C(10) 91.22(18) yes
I(1) Ir(1) C(13) 159.94(15) yes
I(1) Ir(1) C(14) 161.16(14) yes
I(1) Ir(1) C(17) 95.34(17) yes
C(1) Ir(1) C(10) 161.57(17) yes
C(1) Ir(1) C(13) 95.2(2) yes
C(1) Ir(1) C(14) 92.6(2) yes
C(1) Ir(1) C(17) 161.46(18) yes
C(10) Ir(1) C(13) 81.8(2) yes
C(10) Ir(1) C(14) 96.2(2) yes
C(10) Ir(1) C(17) 36.90(18) yes
C(13) Ir(1) C(14) 38.9(2) yes
C(13) Ir(1) C(17) 90.4(2) yes
C(14) Ir(1) C(17) 80.6(2) yes
C(1) N(1) C(2) 124.2(4) yes
C(1) N(1) C(4) 110.8(3) yes
C(2) N(1) C(4) 124.8(4) yes
C(1) N(2) C(3) 124.8(4) yes
C(1) N(2) C(5) 110.8(3) yes
C(3) N(2) C(5) 124.3(3) yes
Ir(1) C(1) N(1) 126.2(3) yes
Ir(1) C(1) N(2) 127.8(3) yes
N(1) C(1) N(2) 105.7(4) yes
N(1) C(4) C(5) 105.9(4) yes
N(1) C(4) C(9) 131.5(4) yes
C(5) C(4) C(9) 122.6(4) yes
N(2) C(5) C(4) 106.8(4) yes
N(2) C(5) C(6) 132.7(4) yes
C(4) C(5) C(6) 120.5(5) yes
C(5) C(6) C(7) 117.0(4) yes
C(6) C(7) C(8) 121.6(5) yes
C(7) C(8) C(9) 122.2(6) yes
C(4) C(9) C(8) 116.0(4) yes
Ir(1) C(10) C(11) 108.9(3) yes
Ir(1) C(10) C(17) 72.0(3) yes
C(11) C(10) C(17) 125.5(6) yes
C(10) C(11) C(12) 114.1(5) yes
C(11) C(12) C(13) 114.6(6) yes
Ir(1) C(13) C(12) 113.3(3) yes
Ir(1) C(13) C(14) 70.6(3) yes
C(12) C(13) C(14) 123.3(5) yes
Ir(1) C(14) C(13) 70.5(3) yes
Ir(1) C(14) C(15) 112.6(4) yes
C(13) C(14) C(15) 126.0(5) yes
C(14) C(15) C(16) 113.9(5) yes
C(15) C(16) C(17) 114.3(5) yes
Ir(1) C(17) C(10) 71.1(2) yes
Ir(1) C(17) C(16) 111.9(3) yes
C(10) C(17) C(16) 124.4(5) yes
N(1) C(2) H(2A) 109.9 no
N(1) C(2) H(2B) 109.8 no
N(1) C(2) H(2C) 109.1 no
H(2A) C(2) H(2B) 110.0 no
H(2A) C(2) H(2C) 109.3 no
H(2B) C(2) H(2C) 108.6 no
N(2) C(3) H(3A) 108.5 no
N(2) C(3) H(3B) 109.7 no
N(2) C(3) H(3C) 109.8 no
H(3A) C(3) H(3B) 109.1 no
H(3A) C(3) H(3C) 109.1 no
H(3B) C(3) H(3C) 110.7 no
C(5) C(6) H(6) 121.7 no
C(7) C(6) H(6) 121.3 no
C(6) C(7) H(7) 118.3 no
C(8) C(7) H(7) 120.1 no
C(7) C(8) H(8) 119.4 no
C(9) C(8) H(8) 118.3 no
C(4) C(9) H(9) 122.1 no
C(8) C(9) H(9) 121.9 no
Ir(1) C(10) H(10) 113.7 no
C(11) C(10) H(10) 114.5 no
C(17) C(10) H(10) 114.0 no
C(10) C(11) H(11A) 108.0 no
C(10) C(11) H(11B) 109.1 no
C(12) C(11) H(11A) 108.3 no
C(12) C(11) H(11B) 109.8 no
H(11A) C(11) H(11B) 107.4 no
C(11) C(12) H(12A) 107.9 no
C(11) C(12) H(12B) 108.9 no
C(13) C(12) H(12A) 108.5 no
C(13) C(12) H(12B) 109.0 no
H(12A) C(12) H(12B) 107.8 no
Ir(1) C(13) H(13) 114.0 no
C(12) C(13) H(13) 114.1 no
C(14) C(13) H(13) 114.1 no
Ir(1) C(14) H(14) 112.9 no
C(13) C(14) H(14) 113.4 no
C(15) C(14) H(14) 113.5 no
C(14) C(15) H(15A) 108.2 no
C(14) C(15) H(15B) 109.3 no
C(16) C(15) H(15A) 108.2 no
C(16) C(15) H(15B) 109.5 no
H(15A) C(15) H(15B) 107.6 no
C(15) C(16) H(16A) 108.1 no
C(15) C(16) H(16B) 109.3 no
C(17) C(16) H(16A) 108.2 no
C(17) C(16) H(16B) 108.8 no
H(16A) C(16) H(16B) 108.0 no
Ir(1) C(17) H(17) 114.2 no
C(10) C(17) H(17) 114.5 no
C(16) C(17) H(17) 113.4 no

loop_
_geom_bond_atom_site_label_1
_geom_bond_atom_site_label_2
_geom_bond_distance
_geom_bond_publ_flag
Ir(1) I(1) 2.6573(5) yes
Ir(1) C(1) 2.016(5) yes
Ir(1) C(10) 2.189(5) yes
Ir(1) C(13) 2.117(6) yes
Ir(1) C(14) 2.118(6) yes
Ir(1) C(17) 2.200(4) yes
N(1) C(1) 1.365(6) yes
N(1) C(2) 1.447(5) yes
N(1) C(4) 1.396(6) yes
N(2) C(1) 1.357(5) yes
N(2) C(3) 1.455(6) yes
N(2) C(5) 1.389(6) yes
C(4) C(5) 1.385(6) yes
C(4) C(9) 1.374(8) yes
C(5) C(6) 1.382(7) yes
C(6) C(7) 1.382(9) yes
C(7) C(8) 1.368(8) yes
C(8) C(9) 1.379(8) yes
C(10) C(11) 1.510(9) yes
C(10) C(17) 1.389(6) yes
C(11) C(12) 1.515(8) yes
C(12) C(13) 1.510(10) yes
C(13) C(14) 1.410(7) yes
C(14) C(15) 1.502(8) yes
C(15) C(16) 1.507(8) yes
C(16) C(17) 1.510(10) yes
C(2) H(2A) 0.962 no
C(2) H(2B) 0.971 no
C(2) H(2C) 0.979 no
C(3) H(3A) 0.981 no
C(3) H(3B) 0.963 no
C(3) H(3C) 0.963 no
C(6) H(6) 0.938 no
C(7) H(7) 0.940 no
C(8) H(8) 0.939 no
C(9) H(9) 0.942 no
C(10) H(10) 0.996 no
C(11) H(11A) 0.994 no
C(11) H(11B) 0.969 no
C(12) H(12A) 0.979 no
C(12) H(12B) 0.978 no
C(13) H(13) 0.997 no
C(14) H(14) 0.985 no
C(15) H(15A) 0.991 no
C(15) H(15B) 0.971 no
C(16) H(16A) 0.982 no
C(16) H(16B) 0.974 no
C(17) H(17) 0.990 no

loop_
_geom_contact_atom_site_label_1
_geom_contact_atom_site_label_2
_geom_contact_distance
_geom_contact_site_symmetry_2
I(1) H(3A) 3.445 17_556
I(1) H(3B) 3.571 17_556
I(1) H(6) 3.276 17_556
I(1) H(2C) 3.502 1_556
I(1) H(11B) 3.227 14_654
N(1) H(7) 3.313 17_555
N(1) H(13) 3.447 4_666
N(1) H(12B) 3.514 4_666
N(2) H(13) 3.514 4_666
N(2) H(14) 3.494 4_666
C(1) H(13) 3.320 4_666
C(2) H(10) 2.998 1_554
C(2) H(7) 3.373 17_555
C(2) H(6) 3.531 17_555
C(2) H(15B) 3.382 14_654
C(2) H(16A) 3.131 14_654
C(2) H(16B) 3.469 14_654
C(2) H(11A) 3.360 1_554
C(3) H(9) 3.390 1_556
C(3) H(14) 3.358 4_666
C(3) H(15B) 3.551 4_666
C(3) H(11A) 3.418 4_667
C(3) H(11B) 3.506 4_667
C(3) H(12B) 3.099 4_667
C(4) H(7) 3.255 17_555
C(4) H(12A) 3.310 4_666
C(4) H(12B) 3.247 4_666
C(5) H(15B) 3.441 4_666
C(5) H(12A) 3.235 4_666
C(6) H(2B) 3.001 18_545
C(6) H(15B) 3.164 4_666
C(6) H(12A) 3.327 4_666
C(7) H(2B) 3.036 18_545
C(7) H(12A) 3.476 4_666
C(8) H(3B) 3.246 1_554
C(8) H(12A) 3.554 4_666
C(9) H(3B) 3.097 1_554
C(9) H(7) 3.310 17_555
C(9) H(12A) 3.512 4_666
C(9) H(12B) 3.410 4_666
C(10) H(2C) 3.006 1_556
C(10) H(17) 3.276 9_565
C(11) H(3A) 3.159 4_667
C(11) H(3C) 3.530 4_667
C(11) H(2C) 3.305 1_556
C(11) H(17) 3.423 9_565
C(12) H(3A) 3.513 4_667
C(12) H(3C) 3.330 4_667
C(13) H(13) 3.311 4_666
C(13) H(14) 3.391 4_666
C(14) H(3A) 3.194 4_666
C(14) H(13) 3.186 4_666
C(15) H(10) 3.437 9_564
C(15) H(3A) 3.235 4_666
C(15) H(2B) 3.526 9_565
C(15) H(16B) 3.529 14_654
C(16) H(10) 3.537 9_564
C(16) H(2A) 3.007 9_565
C(16) H(2B) 3.506 9_565
C(16) H(15A) 3.452 9_565
C(17) H(16A) 3.593 14_654
C(17) H(16B) 3.314 9_565
C(17) H(17) 3.428 9_565
H(10) C(2) 2.998 1_556
H(10) C(15) 3.437 14_655
H(10) C(16) 3.537 14_655
H(10) H(2A) 2.903 1_556
H(10) H(2B) 3.265 1_556
H(10) H(2C) 2.380 1_556
H(10) H(15A) 2.978 14_655
H(10) H(15B) 3.292 14_655
H(10) H(16B) 2.886 14_655
H(10) H(17) 3.223 9_565
H(3A) I(1) 3.445 18_546
H(3A) C(11) 3.159 4_667
H(3A) C(12) 3.513 4_667
H(3A) C(14) 3.194 4_666
H(3A) C(15) 3.235 4_666
H(3A) H(14) 2.713 4_666
H(3A) H(15A) 3.292 4_666
H(3A) H(15B) 2.727 4_666
H(3A) H(11A) 2.835 4_667
H(3A) H(11B) 2.775 4_667
H(3A) H(12B) 3.071 4_667
H(3B) I(1) 3.571 18_546
H(3B) C(8) 3.246 1_556
H(3B) C(9) 3.097 1_556
H(3B) H(9) 2.743 1_556
H(3B) H(8) 2.959 1_556
H(3B) H(12B) 3.242 4_667
H(3C) C(11) 3.530 4_667
H(3C) C(12) 3.330 4_667
H(3C) H(9) 3.197 1_556
H(3C) H(2C) 3.515 1_556
H(3C) H(14) 3.454 4_666
H(3C) H(11A) 3.106 4_667
H(3C) H(11B) 3.535 4_667
H(3C) H(12B) 2.522 4_667
H(9) C(3) 3.390 1_554
H(9) H(3B) 2.743 1_554
H(9) H(3C) 3.197 1_554
H(9) H(7) 3.270 17_555
H(9) H(6) 3.437 17_555
H(8) H(3B) 2.959 1_554
H(7) N(1) 3.313 18_545
H(7) C(2) 3.373 18_545
H(7) C(4) 3.255 18_545
H(7) C(9) 3.310 18_545
H(7) H(9) 3.270 18_545
H(7) H(2B) 2.633 18_545
H(6) I(1) 3.276 18_546
H(6) C(2) 3.531 18_545
H(6) H(9) 3.437 18_545
H(6) H(2B) 2.601 18_545
H(6) H(15B) 2.894 4_666
H(2A) C(16) 3.007 14_654
H(2A) H(10) 2.903 1_554
H(2A) H(15B) 3.258 14_654
H(2A) H(16A) 2.479 14_654
H(2A) H(16B) 2.729 14_654
H(2A) H(11A) 3.242 1_554
H(2B) C(6) 3.001 17_555
H(2B) C(7) 3.036 17_555
H(2B) C(15) 3.526 14_654
H(2B) C(16) 3.506 14_654
H(2B) H(10) 3.265 1_554
H(2B) H(7) 2.633 17_555
H(2B) H(6) 2.601 17_555
H(2B) H(15B) 2.783 14_654
H(2B) H(16A) 2.938 14_654
H(2B) H(16B) 3.542 14_654
H(2C) I(1) 3.502 1_554
H(2C) C(10) 3.006 1_554
H(2C) C(11) 3.305 1_554
H(2C) H(10) 2.380 1_554
H(2C) H(3C) 3.515 1_554
H(2C) H(11A) 2.663 1_554
H(2C) H(12B) 3.413 4_666
H(13) N(1) 3.447 4_666
H(13) N(2) 3.514 4_666
H(13) C(1) 3.320 4_666
H(13) C(13) 3.311 4_666
H(13) C(14) 3.186 4_666
H(13) H(13) 2.649 4_666
H(13) H(14) 2.396 4_666
H(13) H(11A) 3.372 4_667
H(14) N(2) 3.494 4_666
H(14) C(3) 3.358 4_666
H(14) C(13) 3.391 4_666
H(14) H(3A) 2.713 4_666
H(14) H(3C) 3.454 4_666
H(14) H(13) 2.396 4_666
H(14) H(11A) 2.871 1_554
H(14) H(11B) 3.594 1_554
H(15A) C(16) 3.452 14_654
H(15A) H(10) 2.978 9_564
H(15A) H(3A) 3.292 4_666
H(15A) H(16A) 3.460 14_654
H(15A) H(16B) 2.687 14_654
H(15A) H(17) 3.068 9_564
H(15A) H(11A) 3.359 1_554
H(15A) H(11B) 3.103 1_554
H(15B) C(2) 3.382 9_565
H(15B) C(3) 3.551 4_666
H(15B) C(5) 3.441 4_666
H(15B) C(6) 3.164 4_666
H(15B) H(10) 3.292 9_564
H(15B) H(3A) 2.727 4_666
H(15B) H(6) 2.894 4_666
H(15B) H(2A) 3.258 9_565
H(15B) H(2B) 2.783 9_565
H(16A) C(2) 3.131 9_565
H(16A) C(17) 3.593 9_565
H(16A) H(2A) 2.479 9_565
H(16A) H(2B) 2.938 9_565
H(16A) H(15A) 3.460 9_565
H(16A) H(17) 3.156 9_565
H(16B) C(2) 3.469 9_565
H(16B) C(15) 3.529 9_565
H(16B) C(17) 3.314 14_654
H(16B) H(10) 2.886 9_564
H(16B) H(2A) 2.729 9_565
H(16B) H(2B) 3.542 9_565
H(16B) H(15A) 2.687 9_565
H(16B) H(16B) 3.294 9_565
H(16B) H(16B) 3.294 14_654
H(16B) H(17) 2.757 14_654
H(17) C(10) 3.276 14_654
H(17) C(11) 3.423 14_654
H(17) C(17) 3.428 14_654
H(17) H(10) 3.223 14_654
H(17) H(15A) 3.068 14_655
H(17) H(16A) 3.156 14_654
H(17) H(16B) 2.757 9_565
H(17) H(17) 3.464 9_565
H(17) H(17) 3.464 14_654
H(17) H(11B) 2.723 14_654
H(11A) C(2) 3.360 1_556
H(11A) C(3) 3.418 4_667
H(11A) H(3A) 2.835 4_667
H(11A) H(3C) 3.106 4_667
H(11A) H(2A) 3.242 1_556
H(11A) H(2C) 2.663 1_556
H(11A) H(13) 3.372 4_667
H(11A) H(14) 2.871 1_556
H(11A) H(15A) 3.359 1_556
H(11A) H(12B) 3.328 4_667
H(11B) I(1) 3.227 9_565
H(11B) C(3) 3.506 4_667
H(11B) H(3A) 2.775 4_667
H(11B) H(3C) 3.535 4_667
H(11B) H(14) 3.594 1_556
H(11B) H(15A) 3.103 1_556
H(11B) H(17) 2.723 9_565
H(12A) C(4) 3.310 4_666
H(12A) C(5) 3.235 4_666
H(12A) C(6) 3.327 4_666
H(12A) C(7) 3.476 4_666
H(12A) C(8) 3.554 4_666
H(12A) C(9) 3.512 4_666
H(12B) N(1) 3.514 4_666
H(12B) C(3) 3.099 4_667
H(12B) C(4) 3.247 4_666
H(12B) C(9) 3.410 4_666
H(12B) H(3A) 3.071 4_667
H(12B) H(3B) 3.242 4_667
H(12B) H(3C) 2.522 4_667
H(12B) H(2C) 3.413 4_666
H(12B) H(11A) 3.328 4_667

loop_
_platon_squeeze_void_nr
_platon_squeeze_void_average_x
_platon_squeeze_void_average_y
_platon_squeeze_void_average_z
_platon_squeeze_void_volume
_platon_squeeze_void_count_electrons
_platon_squeeze_void_content
1 0.000 0.000 -0.018 623 63 ' '
2 0.333 0.667 0.224 624 63 ' '
3 0.667 0.333 0.891 624 63 ' '
